data_4308487
loop_
_publ_author_name
'Mathieu Roger'
'Th\'er\`ese Arliguie'
'Pierre Thu\'ery'
'Marc Fourmigu\'e'
'Michel Ephritikhine'

_publ_contact_author_address
;
      CEA/Saclay, SCM (CNRS URA 331)
      B\^at. 125
      91191 Gif-sur-Yvette
      France
;
_publ_contact_author_email arliguie@drecam.cea.fr
_publ_contact_author_fax '33 (0) 1 69 08 66 40'
_publ_contact_author_name 'T. Arliguie'
_publ_contact_author_phone '33 (0) 1 69 08 60 42'
_publ_section_title
;
Homoleptic Tris(dithiolene) and Tetrakis(dithiolene) Complexes of
Uranium(IV)
;
_journal_name_full 'Inorganic Chemistry'
_journal_page_first 594
_journal_page_last 600
_journal_paper_doi 10.1021/ic049054q
_journal_volume 44
_journal_year 2005
_chemical_formula_sum 'C90 H126 N6 Na4 O18 S24 U2'
_chemical_formula_weight 2917.67
_space_group_IT_number 2
_symmetry_cell_setting triclinic
_symmetry_space_group_name_Hall '-P 1'
_symmetry_space_group_name_H-M 'P -1'
_atom_sites_solution_hydrogens geom
_atom_sites_solution_primary direct
_atom_sites_solution_secondary difmap
_audit_creation_method SHELXL-97
_cell_angle_alpha 101.530(4)
_cell_angle_beta 104.101(5)
_cell_angle_gamma 102.537(4)
_cell_formula_units_Z 1
_cell_length_a 10.4359(5)
_cell_length_b 16.2555(8)
_cell_length_c 18.9962(10)
_cell_measurement_reflns_used 20231
_cell_measurement_temperature 100(2)
_cell_measurement_theta_max 25.68
_cell_measurement_theta_min 2.78
_cell_volume 2940.2(3)
_computing_cell_refinement 'DENZO-SMN (Otwinowski & Minor, 1997)'
_computing_data_collection 'Kappa-CCD software (Nonius B.V., 1998)'
_computing_data_reduction 'DENZO-SMN (Otwinowski & Minor, 1997)'
_computing_molecular_graphics 'SHELXTL (Sheldrick, 1999)'
_computing_publication_material 'SHELXTL (Sheldrick, 1999)'
_computing_structure_refinement 'SHELXL-97 (Sheldrick, 1997)'
_computing_structure_solution 'SHELXS-97 (Sheldrick, 1997)'
_diffrn_ambient_temperature 100(2)
_diffrn_measured_fraction_theta_full 0.922
_diffrn_measured_fraction_theta_max 0.922
_diffrn_measurement_device_type 'Nonius Kappa-CCD'
_diffrn_measurement_method '\f scans'
_diffrn_radiation_monochromator graphite
_diffrn_radiation_source 'fine-focus sealed tube'
_diffrn_radiation_type MoK\a
_diffrn_radiation_wavelength 0.71073
_diffrn_reflns_av_R_equivalents 0.1039
_diffrn_reflns_av_sigmaI/netI 0.1536
_diffrn_reflns_limit_h_max 12
_diffrn_reflns_limit_h_min -12
_diffrn_reflns_limit_k_max 19
_diffrn_reflns_limit_k_min -19
_diffrn_reflns_limit_l_max 20
_diffrn_reflns_limit_l_min -20
_diffrn_reflns_number 20231
_diffrn_reflns_theta_full 25.68
_diffrn_reflns_theta_max 25.68
_diffrn_reflns_theta_min 2.78
_diffrn_standards_decay_% 0
_diffrn_standards_interval_time 0
_exptl_absorpt_coefficient_mu 3.253
_exptl_absorpt_correction_T_max 0.700
_exptl_absorpt_correction_T_min 0.537
_exptl_absorpt_correction_type refdelf
_exptl_absorpt_process_details 'program DELABS from PLATON (Spek, 2000)'
_exptl_crystal_colour 'translucent dark red'
_exptl_crystal_density_diffrn 1.648
_exptl_crystal_density_meas ?
_exptl_crystal_description irregular
_exptl_crystal_F_000 1464
_exptl_crystal_size_max 0.18
_exptl_crystal_size_mid 0.15
_exptl_crystal_size_min 0.10
_refine_diff_density_max 1.237
_refine_diff_density_min -1.128
_refine_diff_density_rms 0.123
_refine_ls_extinction_method none
_refine_ls_goodness_of_fit_ref 1.015
_refine_ls_hydrogen_treatment constr
_refine_ls_matrix_type full
_refine_ls_number_parameters 652
_refine_ls_number_reflns 10294
_refine_ls_number_restraints 138
_refine_ls_restrained_S_all 1.019
_refine_ls_R_factor_all 0.1229
_refine_ls_R_factor_gt 0.0675
_refine_ls_shift/su_max 0.001
_refine_ls_shift/su_mean 0.000
_refine_ls_structure_factor_coef Fsqd
_refine_ls_weighting_details 'calc w=1/[\s^2^(Fo^2^)+(0.0578P)^2^] where P=(Fo^2^+2Fc^2^)/3'
_refine_ls_weighting_scheme calc
_refine_ls_wR_factor_gt 0.1367
_refine_ls_wR_factor_ref 0.1604
_reflns_number_gt 6525
_reflns_number_total 10294
_reflns_threshold_expression >2sigma(I)
_cod_data_source_file ic049054qsi20040716_091518_1.cif
_cod_data_source_block 3
_cod_database_code 4308487

loop_
_symmetry_equiv_pos_as_xyz
'x, y, z'
'-x, -y, -z'

loop_
_atom_site_label
_atom_site_type_symbol
_atom_site_fract_x
_atom_site_fract_y
_atom_site_fract_z
_atom_site_U_iso_or_equiv
_atom_site_adp_type
_atom_site_occupancy
_atom_site_symmetry_multiplicity
_atom_site_calc_flag
_atom_site_refinement_flags
_atom_site_disorder_assembly
_atom_site_disorder_group
U U 0.75361(4) 0.66387(3) 0.71196(2) 0.03014(14) Uani 1 1 d . . .
Na1 Na 0.5000 0.5000 0.5000 0.0391(15) Uani 1 2 d S . .
Na2 Na 0.6650(5) 0.7520(3) 0.1487(2) 0.0461(12) Uani 1 1 d . . .
Na3 Na 0.5000 1.0000 0.5000 0.0514(18) Uani 1 2 d S . .
S1A S 0.5496(3) 0.50582(18) 0.65696(14) 0.0327(6) Uani 1 1 d . . .
S2A S 0.5757(3) 0.67366(18) 0.58158(15) 0.0331(6) Uani 1 1 d . . .
S3A S 0.3781(3) 0.7332(2) 0.64784(16) 0.0399(7) Uani 1 1 d . . .
S4A S 0.3775(3) 0.5701(2) 0.74160(15) 0.0393(7) Uani 1 1 d . . .
C1A C 0.4634(10) 0.5851(7) 0.6732(5) 0.033(3) Uani 1 1 d . . .
C2A C 0.4699(11) 0.6534(7) 0.6399(6) 0.034(3) Uani 1 1 d . . .
C3A C 0.2543(12) 0.6903(8) 0.6916(7) 0.046(3) Uani 1 1 d . . .
H3A1 H 0.2065 0.7336 0.7041 0.055 Uiso 1 1 calc R . .
H3A2 H 0.1867 0.6389 0.6560 0.055 Uiso 1 1 calc R . .
C4A C 0.3178(13) 0.6659(9) 0.7627(6) 0.049(3) Uani 1 1 d . . .
H4A1 H 0.2500 0.6548 0.7892 0.059 Uiso 1 1 calc R . .
H4A2 H 0.3945 0.7146 0.7956 0.059 Uiso 1 1 calc R . .
S1B S 0.7798(3) 0.62984(19) 0.84938(16) 0.0400(7) Uani 1 1 d . . .
S2B S 0.7024(3) 0.8013(2) 0.79878(16) 0.0478(8) Uani 1 1 d . . .
S3B S 0.9807(4) 0.9078(2) 0.87002(18) 0.0588(10) Uani 1 1 d . . .
S4B S 1.0684(3) 0.7268(2) 0.91510(17) 0.0513(8) Uani 1 1 d . . .
C1B C 0.9005(11) 0.7289(8) 0.8673(6) 0.040(3) Uani 1 1 d . . .
C2B C 0.8696(12) 0.8007(7) 0.8500(6) 0.038(3) Uani 1 1 d . . .
C3B C 1.1385(13) 0.9056(9) 0.9325(7) 0.061(4) Uani 1 1 d . . .
H3B1 H 1.2108 0.9567 0.9363 0.073 Uiso 1 1 calc R . .
H3B2 H 1.1279 0.9090 0.9823 0.073 Uiso 1 1 calc R . .
C4B C 1.1808(13) 0.8255(10) 0.9075(8) 0.066(4) Uani 1 1 d . . .
H4B1 H 1.2742 0.8332 0.9377 0.079 Uiso 1 1 calc R . .
H4B2 H 1.1806 0.8183 0.8555 0.079 Uiso 1 1 calc R . .
S1C S 0.9304(3) 0.56985(19) 0.69061(15) 0.0353(7) Uani 1 1 d . . .
S2C S 0.9659(3) 0.78129(19) 0.69298(15) 0.0377(7) Uani 1 1 d . . .
S3C S 0.8971(3) 0.7293(2) 0.52724(16) 0.0443(8) Uani 1 1 d . . .
S4C S 0.8216(3) 0.51871(19) 0.52672(15) 0.0380(7) Uani 1 1 d . . .
C1C C 0.8956(10) 0.6081(7) 0.6099(6) 0.029(2) Uani 1 1 d . . .
C2C C 0.9201(11) 0.6944(7) 0.6114(6) 0.036(3) Uani 1 1 d . . .
C3C C 0.9530(12) 0.6484(8) 0.4718(6) 0.042(3) Uani 1 1 d . . .
H3C1 H 0.9655 0.6660 0.4275 0.051 Uiso 1 1 calc R . .
H3C2 H 1.0410 0.6452 0.5012 0.051 Uiso 1 1 calc R . .
C4C C 0.8506(12) 0.5598(8) 0.4479(6) 0.045(3) Uani 1 1 d . . .
H4C1 H 0.8832 0.5187 0.4171 0.054 Uiso 1 1 calc R . .
H4C2 H 0.7638 0.5629 0.4170 0.054 Uiso 1 1 calc R . .
O1 O 0.4250(10) 0.6283(6) 0.0666(4) 0.067(3) Uani 1 1 d DU . .
O2 O 0.5907(12) 0.7338(8) 0.0080(7) 0.106(4) Uani 1 1 d DU . .
O3 O 0.8257(10) 0.8601(6) 0.0885(5) 0.064(3) Uani 1 1 d . . .
O4 O 0.9357(10) 0.8420(7) 0.2306(6) 0.070(3) Uani 1 1 d . . .
O5 O 0.7434(10) 0.7854(7) 0.3021(5) 0.072(3) Uani 1 1 d U . .
O6 O 0.5021(11) 0.6689(7) 0.2159(6) 0.077(3) Uani 1 1 d U . .
O7 O 0.7322(18) 0.9887(12) 0.4545(10) 0.158(6) Uani 1 1 d U . .
O8 O 0.5372(12) 1.0574(7) 0.3825(6) 0.085(3) Uani 1 1 d DU . .
O9 O 0.2945(12) 1.0363(7) 0.4113(6) 0.084(3) Uani 1 1 d DU . .
N1 N 0.5587(11) 0.8740(7) 0.1538(6) 0.051(3) Uani 1 1 d . . .
N2 N 0.7822(10) 0.6361(6) 0.1247(5) 0.044(2) Uani 1 1 d . . .
N3 N 0.3727(10) 0.8464(6) 0.4213(5) 0.042(2) Uani 1 1 d . . .
C1 C 0.4192(16) 0.5994(8) -0.0088(6) 0.075(4) Uani 1 1 d DU . .
H1A H 0.3243 0.5703 -0.0384 0.090 Uiso 1 1 calc R . .
H1B H 0.4711 0.5568 -0.0132 0.090 Uiso 1 1 calc R . .
C2 C 0.4745(14) 0.6710(8) -0.0408(7) 0.065(4) Uani 1 1 d DU . .
H2A H 0.4961 0.6456 -0.0856 0.078 Uiso 1 1 calc R . .
H2B H 0.4034 0.6992 -0.0559 0.078 Uiso 1 1 calc R . .
C3 C 0.6295(18) 0.8083(11) -0.0189(8) 0.087(5) Uani 1 1 d U . .
H3A H 0.5918 0.8542 0.0010 0.105 Uiso 1 1 calc R . .
H3B H 0.5965 0.7930 -0.0735 0.105 Uiso 1 1 calc R . .
C4 C 0.7781(15) 0.8367(9) 0.0073(7) 0.063(4) Uani 1 1 d U . .
H4A H 0.8142 0.7901 -0.0127 0.075 Uiso 1 1 calc R . .
H4B H 0.8112 0.8868 -0.0105 0.075 Uiso 1 1 calc R . .
C5 C 0.9639(16) 0.8711(10) 0.1175(9) 0.074(4) Uani 1 1 d U . .
H5A H 1.0148 0.9113 0.0959 0.089 Uiso 1 1 calc R . .
H5B H 0.9840 0.8155 0.1047 0.089 Uiso 1 1 calc R . .
C6 C 1.0060(14) 0.9053(9) 0.1984(8) 0.062(4) Uani 1 1 d . . .
H6A H 0.9831 0.9600 0.2115 0.074 Uiso 1 1 calc R . .
H6B H 1.1047 0.9165 0.2186 0.074 Uiso 1 1 calc R . .
C7 C 0.9562(16) 0.8757(11) 0.3064(9) 0.077(5) Uani 1 1 d U . .
H7A H 0.9190 0.9254 0.3137 0.092 Uiso 1 1 calc R . .
H7B H 1.0541 0.8957 0.3328 0.092 Uiso 1 1 calc R . .
C8 C 0.8871(15) 0.8072(11) 0.3381(9) 0.078(5) Uani 1 1 d U . .
H8A H 0.9200 0.7559 0.3286 0.094 Uiso 1 1 calc R . .
H8B H 0.9070 0.8295 0.3921 0.094 Uiso 1 1 calc R . .
C9 C 0.6643(15) 0.7282(11) 0.3328(8) 0.075(4) Uani 1 1 d U . .
H9A H 0.6795 0.7553 0.3856 0.090 Uiso 1 1 calc R . .
H9B H 0.6913 0.6744 0.3289 0.090 Uiso 1 1 calc R . .
C10 C 0.5207(13) 0.7095(10) 0.2915(6) 0.058(4) Uani 1 1 d . . .
H10A H 0.4642 0.6712 0.3122 0.070 Uiso 1 1 calc R . .
H10B H 0.4936 0.7633 0.2954 0.070 Uiso 1 1 calc R . .
C11 C 0.3896(14) 0.6050(10) 0.1777(8) 0.069(4) Uani 1 1 d U . .
H11A H 0.3112 0.6261 0.1823 0.082 Uiso 1 1 calc R . .
H11B H 0.3886 0.5578 0.2019 0.082 Uiso 1 1 calc R . .
C12 C 0.3689(17) 0.5687(9) 0.0986(8) 0.073(5) Uani 1 1 d . . .
H12A H 0.4095 0.5204 0.0927 0.087 Uiso 1 1 calc R . .
H12B H 0.2710 0.5458 0.0728 0.087 Uiso 1 1 calc R . .
C13 C 0.4231(15) 0.8484(10) 0.1334(8) 0.063(4) Uani 1 1 d . . .
H13 H 0.3812 0.7900 0.1285 0.075 Uiso 1 1 calc R . .
C14 C 0.3379(16) 0.9019(11) 0.1186(8) 0.070(4) Uani 1 1 d . . .
H14 H 0.2427 0.8794 0.1040 0.084 Uiso 1 1 calc R . .
C15 C 0.3961(16) 0.9865(11) 0.1258(8) 0.063(4) Uani 1 1 d . . .
H15 H 0.3419 1.0242 0.1174 0.075 Uiso 1 1 calc R . .
C16 C 0.5366(17) 1.0164(9) 0.1458(7) 0.059(4) Uani 1 1 d . . .
H16 H 0.5794 1.0745 0.1501 0.071 Uiso 1 1 calc R . .
C17 C 0.6144(14) 0.9588(10) 0.1597(8) 0.060(4) Uani 1 1 d . . .
H17 H 0.7097 0.9800 0.1737 0.072 Uiso 1 1 calc R . .
C18 C 0.8027(12) 0.5917(8) 0.1772(6) 0.045(3) Uani 1 1 d . . .
H18 H 0.7516 0.5952 0.2109 0.054 Uiso 1 1 calc R . .
C19 C 0.8926(12) 0.5420(8) 0.1848(7) 0.052(3) Uani 1 1 d . . .
H19 H 0.9033 0.5129 0.2224 0.063 Uiso 1 1 calc R . .
C20 C 0.9684(13) 0.5370(8) 0.1326(8) 0.059(4) Uani 1 1 d . . .
H20 H 1.0305 0.5036 0.1349 0.071 Uiso 1 1 calc R . .
C21 C 0.9503(13) 0.5802(8) 0.0803(7) 0.053(3) Uani 1 1 d . . .
H21 H 1.0005 0.5770 0.0460 0.064 Uiso 1 1 calc R . .
C22 C 0.8573(13) 0.6302(9) 0.0759(7) 0.054(3) Uani 1 1 d . . .
H22 H 0.8465 0.6600 0.0388 0.065 Uiso 1 1 calc R . .
C23 C 0.773(2) 1.0572(16) 0.4205(12) 0.136(8) Uani 1 1 d U . .
H23A H 0.8519 1.0524 0.4036 0.163 Uiso 1 1 calc R . .
H23B H 0.7942 1.1143 0.4553 0.163 Uiso 1 1 calc R . .
C24 C 0.651(2) 1.0425(14) 0.3570(11) 0.116(7) Uani 1 1 d U . .
H24A H 0.6721 1.0816 0.3263 0.139 Uiso 1 1 calc R . .
H24B H 0.6262 0.9829 0.3261 0.139 Uiso 1 1 calc R . .
C25 C 0.4197(15) 1.0444(13) 0.3220(8) 0.107(6) Uani 1 1 d DU . .
H25A H 0.3803 0.9827 0.2965 0.128 Uiso 1 1 calc R . .
H25B H 0.4429 1.0753 0.2861 0.128 Uiso 1 1 calc R . .
C26 C 0.3207(16) 1.0795(10) 0.3552(8) 0.082(5) Uani 1 1 d DU . .
H26A H 0.3588 1.1420 0.3779 0.099 Uiso 1 1 calc R . .
H26B H 0.2354 1.0698 0.3160 0.099 Uiso 1 1 calc R . .
C27 C 0.221(2) 1.0764(16) 0.4516(13) 0.134(8) Uani 1 1 d U . .
H27A H 0.1482 1.0907 0.4180 0.161 Uiso 1 1 calc R . .
H27B H 0.2811 1.1299 0.4880 0.161 Uiso 1 1 calc R . .
C28 C 0.162(3) 1.0141(17) 0.4906(14) 0.153(9) Uani 1 1 d U . .
H28A H 0.0947 1.0342 0.5116 0.183 Uiso 1 1 calc R . .
H28B H 0.1174 0.9566 0.4559 0.183 Uiso 1 1 calc R . .
C29 C 0.3768(13) 0.7817(8) 0.4560(7) 0.052(3) Uani 1 1 d . . .
H29 H 0.4370 0.7945 0.5043 0.062 Uiso 1 1 calc R . .
C30 C 0.2941(12) 0.6964(8) 0.4218(6) 0.044(3) Uani 1 1 d . . .
H30 H 0.3003 0.6534 0.4472 0.053 Uiso 1 1 calc R . .
C31 C 0.2067(12) 0.6760(8) 0.3534(7) 0.048(3) Uani 1 1 d . . .
H31 H 0.1520 0.6189 0.3304 0.058 Uiso 1 1 calc R . .
C32 C 0.1978(14) 0.7407(9) 0.3164(7) 0.061(4) Uani 1 1 d . . .
H32 H 0.1372 0.7281 0.2683 0.073 Uiso 1 1 calc R . .
C33 C 0.2819(14) 0.8256(8) 0.3533(7) 0.054(3) Uani 1 1 d . . .
H33 H 0.2742 0.8695 0.3292 0.065 Uiso 1 1 calc R . .

loop_
_atom_site_aniso_label
_atom_site_aniso_U_11
_atom_site_aniso_U_22
_atom_site_aniso_U_33
_atom_site_aniso_U_23
_atom_site_aniso_U_13
_atom_site_aniso_U_12
U 0.0291(2) 0.0310(3) 0.0304(2) 0.00902(16) 0.00867(16) 0.00812(17)
Na1 0.045(4) 0.033(4) 0.036(3) 0.008(3) 0.008(3) 0.007(3)
Na2 0.056(3) 0.048(3) 0.045(3) 0.017(2) 0.020(2) 0.027(2)
Na3 0.052(4) 0.039(4) 0.044(4) 0.011(3) -0.008(3) 0.000(3)
S1A 0.0345(15) 0.0288(16) 0.0324(14) 0.0078(12) 0.0081(11) 0.0066(12)
S2A 0.0336(15) 0.0341(17) 0.0356(15) 0.0150(12) 0.0129(12) 0.0092(13)
S3A 0.0332(16) 0.0434(19) 0.0486(17) 0.0162(14) 0.0131(13) 0.0172(14)
S4A 0.0349(16) 0.0471(19) 0.0360(16) 0.0142(13) 0.0133(12) 0.0061(14)
C1A 0.024(6) 0.044(7) 0.028(6) 0.011(5) 0.005(4) 0.007(5)
C2A 0.040(7) 0.032(7) 0.029(6) 0.011(5) 0.011(5) 0.007(5)
C3A 0.045(8) 0.043(8) 0.053(8) 0.014(6) 0.022(6) 0.012(6)
C4A 0.054(8) 0.063(9) 0.044(7) 0.016(6) 0.029(6) 0.027(7)
S1B 0.0479(18) 0.0337(17) 0.0368(16) 0.0127(13) 0.0144(13) 0.0032(14)
S2B 0.057(2) 0.053(2) 0.0375(16) 0.0094(14) 0.0125(14) 0.0282(17)
S3B 0.085(3) 0.035(2) 0.0433(18) 0.0085(14) 0.0178(17) -0.0047(18)
S4B 0.0383(18) 0.066(2) 0.0425(18) 0.0148(16) 0.0010(14) 0.0120(16)
C1B 0.034(7) 0.043(8) 0.032(6) 0.006(5) 0.008(5) -0.001(6)
C2B 0.044(7) 0.030(7) 0.034(6) 0.005(5) 0.010(5) 0.006(5)
C3B 0.059(9) 0.049(9) 0.053(8) -0.003(7) 0.024(7) -0.020(7)
C4B 0.041(8) 0.076(11) 0.057(9) -0.001(8) 0.012(6) -0.009(7)
S1C 0.0368(16) 0.0374(18) 0.0416(16) 0.0212(13) 0.0152(12) 0.0165(13)
S2C 0.0363(16) 0.0329(17) 0.0412(16) 0.0083(13) 0.0126(12) 0.0048(13)
S3C 0.058(2) 0.045(2) 0.0394(17) 0.0186(14) 0.0202(14) 0.0195(16)
S4C 0.0382(17) 0.0328(17) 0.0414(16) 0.0069(13) 0.0148(13) 0.0063(13)
C1C 0.031(6) 0.023(6) 0.033(6) 0.009(5) 0.008(4) 0.006(5)
C2C 0.035(6) 0.027(7) 0.034(6) -0.003(5) 0.009(5) -0.003(5)
C3C 0.043(7) 0.046(8) 0.038(6) 0.013(6) 0.011(5) 0.013(6)
C4C 0.041(7) 0.053(9) 0.042(7) 0.016(6) 0.013(5) 0.012(6)
O1 0.082(6) 0.062(6) 0.041(5) 0.009(4) 0.015(4) -0.004(5)
O2 0.107(4) 0.106(4) 0.105(4) 0.0290(15) 0.0315(15) 0.0289(15)
O3 0.089(8) 0.064(7) 0.063(6) 0.029(5) 0.040(5) 0.039(6)
O4 0.068(7) 0.078(8) 0.086(7) 0.053(6) 0.033(5) 0.023(6)
O5 0.057(5) 0.091(7) 0.079(6) 0.052(5) 0.025(4) 0.010(5)
O6 0.078(3) 0.077(3) 0.076(3) 0.0201(13) 0.0241(13) 0.0205(13)
O7 0.158(6) 0.159(6) 0.158(6) 0.0418(19) 0.048(2) 0.044(2)
O8 0.108(7) 0.064(6) 0.094(6) 0.034(5) 0.041(6) 0.019(5)
O9 0.114(7) 0.068(6) 0.083(6) 0.029(5) 0.023(5) 0.050(6)
N1 0.049(7) 0.044(7) 0.072(7) 0.022(6) 0.024(6) 0.023(6)
N2 0.048(6) 0.034(6) 0.055(6) 0.015(5) 0.017(5) 0.014(5)
N3 0.046(6) 0.031(6) 0.048(6) 0.012(5) 0.008(5) 0.012(5)
C1 0.090(8) 0.062(8) 0.065(7) 0.010(6) 0.021(6) 0.015(7)
C2 0.076(8) 0.061(8) 0.051(7) 0.020(6) 0.012(6) 0.006(6)
C3 0.116(9) 0.082(9) 0.062(7) 0.040(7) 0.025(7) 0.007(7)
C4 0.096(8) 0.054(7) 0.051(7) 0.015(5) 0.040(6) 0.025(6)
C5 0.076(8) 0.067(8) 0.092(8) 0.029(6) 0.045(7) 0.017(6)
C6 0.058(9) 0.063(10) 0.090(11) 0.044(8) 0.044(8) 0.023(8)
C7 0.072(8) 0.088(9) 0.080(8) 0.043(7) 0.027(6) 0.019(7)
C8 0.063(8) 0.088(9) 0.084(8) 0.040(7) 0.018(6) 0.010(6)
C9 0.076(8) 0.090(9) 0.072(7) 0.040(6) 0.038(6) 0.015(6)
C10 0.053(9) 0.086(11) 0.040(7) 0.016(7) 0.026(6) 0.015(8)
C11 0.059(7) 0.065(8) 0.065(7) 0.021(6) 0.013(6) -0.015(6)
C12 0.104(13) 0.036(9) 0.075(11) 0.018(7) 0.034(9) 0.000(8)
C13 0.069(10) 0.066(10) 0.076(10) 0.034(8) 0.038(8) 0.032(8)
C14 0.068(10) 0.071(12) 0.082(11) 0.026(9) 0.025(8) 0.035(9)
C15 0.065(10) 0.072(12) 0.067(9) 0.024(8) 0.026(8) 0.039(9)
C16 0.109(13) 0.033(8) 0.054(8) 0.024(6) 0.036(8) 0.033(8)
C17 0.053(9) 0.059(10) 0.070(9) 0.010(8) 0.028(7) 0.013(8)
C18 0.045(8) 0.051(8) 0.038(7) 0.013(6) 0.010(5) 0.013(6)
C19 0.040(7) 0.046(9) 0.060(8) 0.024(7) -0.005(6) 0.003(6)
C20 0.042(8) 0.035(8) 0.084(10) 0.007(7) -0.002(7) 0.011(6)
C21 0.059(9) 0.040(8) 0.056(8) 0.001(6) 0.021(7) 0.013(7)
C22 0.058(9) 0.048(9) 0.054(8) 0.015(7) 0.007(7) 0.018(7)
C23 0.136(8) 0.136(8) 0.136(8) 0.036(2) 0.041(3) 0.038(2)
C24 0.116(7) 0.116(7) 0.115(7) 0.031(2) 0.035(2) 0.032(2)
C25 0.107(6) 0.107(6) 0.107(6) 0.0289(19) 0.032(2) 0.029(2)
C26 0.082(5) 0.082(5) 0.082(5) 0.0226(16) 0.0236(17) 0.0227(17)
C27 0.134(8) 0.134(8) 0.134(8) 0.036(2) 0.040(3) 0.038(2)
C28 0.152(9) 0.153(9) 0.153(9) 0.040(3) 0.046(3) 0.043(3)
C29 0.055(8) 0.047(9) 0.042(7) 0.007(6) 0.005(6) 0.009(7)
C30 0.049(8) 0.033(7) 0.044(7) 0.013(6) 0.004(6) 0.006(6)
C31 0.045(8) 0.025(7) 0.066(8) 0.013(6) 0.011(6) -0.002(6)
C32 0.074(10) 0.061(10) 0.033(7) 0.010(6) -0.006(6) 0.015(8)
C33 0.074(10) 0.028(7) 0.055(8) 0.011(6) 0.012(7) 0.009(7)

loop_
_atom_type_symbol
_atom_type_description
_atom_type_scat_dispersion_real
_atom_type_scat_dispersion_imag
_atom_type_scat_source
C C 0.0033 0.0016 'International Tables Vol C Tables 4.2.6.8 and 6.1.1.4'
H H 0.0000 0.0000 'International Tables Vol C Tables 4.2.6.8 and 6.1.1.4'
N N 0.0061 0.0033 'International Tables Vol C Tables 4.2.6.8 and 6.1.1.4'
O O 0.0106 0.0060 'International Tables Vol C Tables 4.2.6.8 and 6.1.1.4'
Na Na 0.0362 0.0249 'International Tables Vol C Tables 4.2.6.8 and 6.1.1.4'
U U -9.6767 9.6646 'International Tables Vol C Tables 4.2.6.8 and 6.1.1.4'
S S 0.1246 0.1234 'International Tables Vol C Tables 4.2.6.8 and 6.1.1.4'

loop_
_geom_angle_atom_site_label_1
_geom_angle_atom_site_label_2
_geom_angle_atom_site_label_3
_geom_angle
_geom_angle_site_symmetry_1
_geom_angle_site_symmetry_3
_geom_angle_publ_flag
S1C U S2B 148.17(9) . . ?
S1C U S1B 88.38(9) . . ?
S2B U S1B 74.71(9) . . ?
S1C U S2C 76.56(9) . . ?
S2B U S2C 88.26(10) . . ?
S1B U S2C 119.21(9) . . ?
S1C U S2A 115.09(8) . . ?
S2B U S2A 92.58(9) . . ?
S1B U S2A 146.37(9) . . ?
S2C U S2A 90.71(8) . . ?
S1C U S1A 86.34(9) . . ?
S2B U S1A 117.99(10) . . ?
S1B U S1A 85.03(8) . . ?
S2C U S1A 149.29(8) . . ?
S2A U S1A 73.54(8) . . ?
S1C U C1B 90.6(3) . . ?
S2B U C1B 59.8(3) . . ?
S1B U C1B 36.1(2) . . ?
S2C U C1B 84.8(2) . . ?
S2A U C1B 152.1(3) . . ?
S1A U C1B 121.1(2) . . ?
S1C U C1C 36.8(2) . . ?
S2B U C1C 147.2(2) . . ?
S1B U C1C 125.2(2) . . ?
S2C U C1C 59.7(2) . . ?
S2A U C1C 81.8(2) . . ?
S1A U C1C 91.5(2) . . ?
C1B U C1C 118.5(3) . . ?
S1C U C1A 122.3(2) . . ?
S2B U C1A 84.6(2) . . ?
S1B U C1A 88.3(2) . . ?
S2C U C1A 148.6(2) . . ?
S2A U C1A 59.2(2) . . ?
S1A U C1A 36.0(2) . . ?
C1B U C1A 117.0(3) . . ?
C1C U C1A 118.5(3) . . ?
S1C U C2B 111.2(2) . . ?
S2B U C2B 37.0(2) . . ?
S1B U C2B 58.2(2) . . ?
S2C U C2B 73.3(2) . . ?
S2A U C2B 125.4(2) . . ?
S1A U C2B 137.3(2) . . ?
C1B U C2B 27.5(3) . . ?
C1C U C2B 126.3(3) . . ?
C1A U C2B 115.2(3) . . ?
S1C U C2A 136.7(2) . . ?
S2B U C2A 75.1(2) . . ?
S1B U C2A 110.1(2) . . ?
S2C U C2A 121.1(2) . . ?
S2A U C2A 36.4(2) . . ?
S1A U C2A 58.1(2) . . ?
C1B U C2A 127.5(3) . . ?
C1C U C2A 113.9(3) . . ?
C1A U C2A 27.7(3) . . ?
C2B U C2A 111.8(3) . . ?
S1C U C2C 58.7(2) . . ?
S2B U C2C 120.2(2) . . ?
S1B U C2C 139.2(2) . . ?
S2C U C2C 36.0(2) . . ?
S2A U C2C 74.1(2) . . ?
S1A U C2C 113.3(2) . . ?
C1B U C2C 114.5(3) . . ?
C1C U C2C 27.3(3) . . ?
C1A U C2C 128.4(3) . . ?
C2B U C2C 109.0(3) . . ?
C2A U C2C 110.5(3) . . ?
S2A Na1 S2A 180.00(13) 2_666 . ?
S2A Na1 S1A 71.87(8) 2_666 2_666 ?
S2A Na1 S1A 108.13(8) . 2_666 ?
S2A Na1 S1A 108.13(8) 2_666 . ?
S2A Na1 S1A 71.87(8) . . ?
S1A Na1 S1A 179.999(1) 2_666 . ?
S2A Na1 S4C 92.85(8) 2_666 . ?
S2A Na1 S4C 87.15(8) . . ?
S1A Na1 S4C 93.01(7) 2_666 . ?
S1A Na1 S4C 86.99(7) . . ?
S2A Na1 S4C 87.15(8) 2_666 2_666 ?
S2A Na1 S4C 92.85(8) . 2_666 ?
S1A Na1 S4C 86.99(7) 2_666 2_666 ?
S1A Na1 S4C 93.01(7) . 2_666 ?
S4C Na1 S4C 179.999(1) . 2_666 ?
N1 Na2 N2 170.1(4) . . ?
N1 Na2 O2 84.1(4) . . ?
N2 Na2 O2 87.6(4) . . ?
N1 Na2 O6 93.1(4) . . ?
N2 Na2 O6 95.8(4) . . ?
O2 Na2 O6 121.7(4) . . ?
N1 Na2 O1 94.0(4) . . ?
N2 Na2 O1 86.9(3) . . ?
O2 Na2 O1 63.1(3) . . ?
O6 Na2 O1 59.0(3) . . ?
N1 Na2 O5 91.4(4) . . ?
N2 Na2 O5 96.7(3) . . ?
O2 Na2 O5 175.3(4) . . ?
O6 Na2 O5 60.0(3) . . ?
O1 Na2 O5 119.0(3) . . ?
N1 Na2 O3 79.1(3) . . ?
N2 Na2 O3 92.2(3) . . ?
O2 Na2 O3 61.1(3) . . ?
O6 Na2 O3 171.6(4) . . ?
O1 Na2 O3 124.2(3) . . ?
O5 Na2 O3 116.5(3) . . ?
N1 Na2 O4 100.4(4) . . ?
N2 Na2 O4 78.9(3) . . ?
O2 Na2 O4 118.5(4) . . ?
O6 Na2 O4 119.3(3) . . ?
O1 Na2 O4 165.6(4) . . ?
O5 Na2 O4 60.7(3) . . ?
O3 Na2 O4 59.8(3) . . ?
N3 Na3 N3 180.000(2) 2_676 . ?
N3 Na3 O9 97.9(3) 2_676 . ?
N3 Na3 O9 82.1(3) . . ?
N3 Na3 O9 82.1(3) 2_676 2_676 ?
N3 Na3 O9 97.9(3) . 2_676 ?
O9 Na3 O9 180.0(4) . 2_676 ?
N3 Na3 O8 86.2(3) 2_676 . ?
N3 Na3 O8 93.8(3) . . ?
O9 Na3 O8 60.8(4) . . ?
O9 Na3 O8 119.2(4) 2_676 . ?
N3 Na3 O8 93.8(3) 2_676 2_676 ?
N3 Na3 O8 86.2(3) . 2_676 ?
O9 Na3 O8 119.2(4) . 2_676 ?
O9 Na3 O8 60.8(4) 2_676 2_676 ?
O8 Na3 O8 179.999(3) . 2_676 ?
N3 Na3 O7 89.2(4) 2_676 . ?
N3 Na3 O7 90.8(4) . . ?
O9 Na3 O7 119.7(5) . . ?
O9 Na3 O7 60.3(5) 2_676 . ?
O8 Na3 O7 60.2(5) . . ?
O8 Na3 O7 119.8(5) 2_676 . ?
N3 Na3 O7 90.8(4) 2_676 2_676 ?
N3 Na3 O7 89.2(4) . 2_676 ?
O9 Na3 O7 60.3(5) . 2_676 ?
O9 Na3 O7 119.7(5) 2_676 2_676 ?
O8 Na3 O7 119.8(5) . 2_676 ?
O8 Na3 O7 60.2(5) 2_676 2_676 ?
O7 Na3 O7 179.998(3) . 2_676 ?
C1A S1A U 74.9(3) . . ?
C1A S1A Na1 93.3(3) . . ?
U S1A Na1 96.47(8) . . ?
C2A S2A U 75.7(3) . . ?
C2A S2A Na1 93.8(4) . . ?
U S2A Na1 99.15(9) . . ?
C2A S3A C3A 103.1(5) . . ?
C1A S4A C4A 105.8(5) . . ?
C2A C1A S1A 123.3(8) . . ?
C2A C1A S4A 125.2(9) . . ?
S1A C1A S4A 111.4(6) . . ?
C2A C1A U 77.3(6) . . ?
S1A C1A U 69.1(3) . . ?
S4A C1A U 122.8(5) . . ?
C1A C2A S2A 123.4(9) . . ?
C1A C2A S3A 126.9(8) . . ?
S2A C2A S3A 109.7(6) . . ?
C1A C2A U 75.0(6) . . ?
S2A C2A U 67.9(3) . . ?
S3A C2A U 130.7(5) . . ?
C4A C3A S3A 113.3(8) . . ?
C3A C4A S4A 111.7(8) . . ?
C1B S1B U 74.9(4) . . ?
C2B S2B U 75.7(4) . . ?
C2B S3B C3B 104.3(6) . . ?
C1B S4B C4B 103.9(6) . . ?
C2B C1B S1B 124.0(9) . . ?
C2B C1B S4B 124.1(9) . . ?
S1B C1B S4B 111.9(7) . . ?
C2B C1B U 77.9(7) . . ?
S1B C1B U 69.0(3) . . ?
S4B C1B U 129.0(5) . . ?
C1B C2B S3B 128.8(9) . . ?
C1B C2B S2B 123.9(9) . . ?
S3B C2B S2B 107.3(6) . . ?
C1B C2B U 74.6(7) . . ?
S3B C2B U 130.6(5) . . ?
S2B C2B U 67.3(3) . . ?
C4B C3B S3B 113.1(9) . . ?
C3B C4B S4B 112.9(9) . . ?
C1C S1C U 76.1(3) . . ?
C2C S2C U 77.6(4) . . ?
C2C S3C C3C 99.3(5) . . ?
C1C S4C C4C 107.5(5) . . ?
C1C S4C Na1 101.0(3) . . ?
C4C S4C Na1 101.5(4) . . ?
C2C C1C S1C 124.0(8) . . ?
C2C C1C S4C 125.3(8) . . ?
S1C C1C S4C 110.8(6) . . ?
C2C C1C U 79.7(6) . . ?
S1C C1C U 67.0(3) . . ?
S4C C1C U 124.9(5) . . ?
C1C C2C S2C 125.2(8) . . ?
C1C C2C S3C 121.7(8) . . ?
S2C C2C S3C 113.0(6) . . ?
C1C C2C U 72.9(6) . . ?
S2C C2C U 66.4(3) . . ?
S3C C2C U 134.9(5) . . ?
C4C C3C S3C 111.6(8) . . ?
C3C C4C S4C 113.3(8) . . ?
C12 O1 C1 117.5(10) . . ?
C12 O1 Na2 118.9(8) . . ?
C1 O1 Na2 112.1(8) . . ?
C2 O2 C3 113.5(12) . . ?
C2 O2 Na2 123.0(9) . . ?
C3 O2 Na2 118.3(9) . . ?
C5 O3 C4 113.6(11) . . ?
C5 O3 Na2 113.5(8) . . ?
C4 O3 Na2 112.6(8) . . ?
C7 O4 C6 111.9(12) . . ?
C7 O4 Na2 114.4(8) . . ?
C6 O4 Na2 115.9(8) . . ?
C9 O5 C8 113.2(11) . . ?
C9 O5 Na2 116.6(9) . . ?
C8 O5 Na2 115.8(8) . . ?
C11 O6 C10 119.3(11) . . ?
C11 O6 Na2 122.3(8) . . ?
C10 O6 Na2 116.5(8) . . ?
C28 O7 C23 111(2) 2_676 . ?
C28 O7 Na3 113.7(16) 2_676 . ?
C23 O7 Na3 111.2(14) . . ?
C25 O8 C24 111.8(13) . . ?
C25 O8 Na3 117.4(10) . . ?
C24 O8 Na3 117.5(10) . . ?
C27 O9 C26 110.9(13) . . ?
C27 O9 Na3 111.8(12) . . ?
C26 O9 Na3 118.9(9) . . ?
C13 N1 C17 115.2(12) . . ?
C13 N1 Na2 113.6(9) . . ?
C17 N1 Na2 129.8(9) . . ?
C18 N2 C22 116.6(11) . . ?
C18 N2 Na2 116.3(8) . . ?
C22 N2 Na2 124.6(8) . . ?
C33 N3 C29 116.8(10) . . ?
C33 N3 Na3 124.8(8) . . ?
C29 N3 Na3 117.1(8) . . ?
O1 C1 C2 113.5(10) . . ?
O2 C2 C1 114.4(11) . . ?
O2 C3 C4 105.6(13) . . ?
O3 C4 C3 110.0(11) . . ?
O3 C5 C6 109.9(12) . . ?
C5 C6 O4 109.2(12) . . ?
O4 C7 C8 110.2(14) . . ?
O5 C8 C7 107.4(12) . . ?
O5 C9 C10 108.5(12) . . ?
O6 C10 C9 108.4(11) . . ?
O6 C11 C12 118.0(12) . . ?
O1 C12 C11 112.3(12) . . ?
N1 C13 C14 125.1(15) . . ?
C15 C14 C13 118.6(15) . . ?
C14 C15 C16 118.8(14) . . ?
C15 C16 C17 119.1(13) . . ?
N1 C17 C16 123.3(13) . . ?
N2 C18 C19 125.2(11) . . ?
C18 C19 C20 116.5(11) . . ?
C21 C20 C19 119.6(13) . . ?
C20 C21 C22 121.0(13) . . ?
N2 C22 C21 121.1(12) . . ?
O7 C23 C24 102.9(19) . . ?
O8 C24 C23 111.1(18) . . ?
O8 C25 C26 106.2(13) . . ?
O9 C26 C25 109.3(13) . . ?
O9 C27 C28 107(2) . . ?
O7 C28 C27 106(2) 2_676 . ?
N3 C29 C30 122.2(11) . . ?
C31 C30 C29 120.5(11) . . ?
C30 C31 C32 119.2(12) . . ?
C31 C32 C33 118.4(11) . . ?
N3 C33 C32 123.0(12) . . ?

loop_
_geom_bond_atom_site_label_1
_geom_bond_atom_site_label_2
_geom_bond_distance
_geom_bond_site_symmetry_2
_geom_bond_publ_flag
U S1C 2.692(3) . ?
U S2B 2.734(3) . ?
U S1B 2.737(3) . ?
U S2C 2.741(3) . ?
U S2A 2.766(3) . ?
U S1A 2.774(3) . ?
U C1B 2.831(10) . ?
U C1C 2.838(10) . ?
U C1A 2.865(10) . ?
U C2B 2.871(11) . ?
U C2A 2.895(11) . ?
U C2C 2.921(10) . ?
Na1 S2A 2.772(3) 2_666 ?
Na1 S2A 2.772(3) . ?
Na1 S1A 2.878(3) 2_666 ?
Na1 S1A 2.878(3) . ?
Na1 S4C 3.206(3) . ?
Na1 S4C 3.206(3) 2_666 ?
Na2 N1 2.471(11) . ?
Na2 N2 2.487(11) . ?
Na2 O2 2.531(13) . ?
Na2 O6 2.663(11) . ?
Na2 O1 2.721(10) . ?
Na2 O5 2.733(10) . ?
Na2 O3 2.769(10) . ?
Na2 O4 2.774(11) . ?
Na3 N3 2.517(9) 2_676 ?
Na3 N3 2.517(9) . ?
Na3 O9 2.640(10) . ?
Na3 O9 2.640(10) 2_676 ?
Na3 O8 2.665(10) . ?
Na3 O8 2.665(10) 2_676 ?
Na3 O7 2.793(18) . ?
Na3 O7 2.793(18) 2_676 ?
S1A C1A 1.745(11) . ?
S2A C2A 1.772(10) . ?
S3A C2A 1.777(11) . ?
S3A C3A 1.793(11) . ?
S4A C1A 1.774(10) . ?
S4A C4A 1.808(12) . ?
C1A C2A 1.381(14) . ?
C3A C4A 1.521(16) . ?
S1B C1B 1.728(12) . ?
S2B C2B 1.783(12) . ?
S3B C2B 1.779(12) . ?
S3B C3B 1.792(15) . ?
S4B C1B 1.777(12) . ?
S4B C4B 1.826(14) . ?
C1B C2B 1.356(16) . ?
C3B C4B 1.490(19) . ?
S1C C1C 1.753(10) . ?
S2C C2C 1.759(10) . ?
S3C C2C 1.781(11) . ?
S3C C3C 1.804(12) . ?
S4C C1C 1.790(10) . ?
S4C C4C 1.821(11) . ?
C1C C2C 1.364(14) . ?
C3C C4C 1.503(15) . ?
O1 C12 1.349(14) . ?
O1 C1 1.397(9) . ?
O2 C2 1.382(19) . ?
O2 C3 1.424(17) . ?
O3 C5 1.370(16) . ?
O3 C4 1.442(14) . ?
O4 C7 1.380(17) . ?
O4 C6 1.454(14) . ?
O5 C9 1.416(15) . ?
O5 C8 1.420(16) . ?
O6 C11 1.319(15) . ?
O6 C10 1.402(14) . ?
O7 C28 1.34(2) 2_676 ?
O7 C23 1.43(2) . ?
O8 C25 1.405(19) . ?
O8 C24 1.44(2) . ?
O9 C27 1.38(2) . ?
O9 C26 1.436(19) . ?
N1 C13 1.318(16) . ?
N1 C17 1.345(16) . ?
N2 C18 1.345(14) . ?
N2 C22 1.354(15) . ?
N3 C33 1.331(14) . ?
N3 C29 1.351(15) . ?
C1 C2 1.490(19) . ?
C3 C4 1.44(2) . ?
C5 C6 1.444(18) . ?
C7 C8 1.501(19) . ?
C9 C10 1.445(18) . ?
C11 C12 1.442(18) . ?
C13 C14 1.392(18) . ?
C14 C15 1.34(2) . ?
C15 C16 1.370(19) . ?
C16 C17 1.389(18) . ?
C18 C19 1.366(16) . ?
C19 C20 1.411(18) . ?
C20 C21 1.328(17) . ?
C21 C22 1.393(17) . ?
C23 C24 1.46(2) . ?
C25 C26 1.49(2) . ?
C27 C28 1.49(3) . ?
C28 O7 1.34(2) 2_676 ?
C29 C30 1.391(16) . ?
C30 C31 1.323(15) . ?
C31 C32 1.383(17) . ?
C32 C33 1.398(17) . ?
